data_1508141
loop_
_publ_author_name
'de Silva, Namal'
'Ha, Jeong-Myeong'
'Solovyov, Andrew'
'Nigra, Michael M.'
'Ogino, Isao'
'Yeh, Sheila W.'
'Durkin, Kathleen A.'
'Katz, Alexander'

_publ_section_title
;
 A bioinspired approach for controlling accessibility in
 calix[4]arene-bound metal cluster catalysts.
;
_journal_issue 12
_journal_name_full 'Nature chemistry'
_journal_page_first 1062
_journal_page_last 1068
_journal_paper_doi 10.1038/nchem.860
_journal_volume 2
_journal_year 2010
_chemical_formula_sum 'C72 H82 Au2 Cl2 O4 P2'
_chemical_formula_weight 1538.15
_chemical_name_common ndsw114xs
_chemical_name_systematic
;
 nds114xs
;
_space_group.centring_type I

_space_group_IT_number 15
_space_group.IT_number 15

_symmetry_cell_setting monoclinic
_symmetry_space_group_name_Hall '-I 2ya'
_symmetry_space_group_name_H-M 'I 1 2/a 1'
_atom_sites_solution_hydrogens geom
_atom_sites_solution_primary patt
_atom_sites_solution_secondary difmap
_audit_creation_method SHELXL-97
_cell_angle_alpha 90.00
_cell_angle_beta 105.26(3)
_cell_angle_gamma 90.00
_cell_formula_units_Z 4
_cell_length_a 19.590(4)
_cell_length_b 22.495(5)
_cell_length_c 20.590(4)
_cell_measurement_reflns_used 9949
_cell_measurement_temperature 163(2)
_cell_measurement_theta_max 25.38
_cell_measurement_theta_min 2.05
_cell_volume 8754(3)
_computing_cell_refinement 'Bruker APEX2'
_computing_data_collection 'Bruker APEX2'
_computing_data_reduction 'Bruker SAINT'
_computing_molecular_graphics ORTEP-32
_computing_publication_material WinGX
_computing_structure_refinement SHELXL-97
_computing_structure_solution DIRDIF-2008
_diffrn_ambient_temperature 163(2)
_diffrn_detector_area_resol_mean 8.366
_diffrn_measured_fraction_theta_full 0.999
_diffrn_measured_fraction_theta_max 0.998
_diffrn_measurement_device_type 'Bruker APEXI'
_diffrn_measurement_method 'phi and omega scans'
_diffrn_radiation_monochromator graphite
_diffrn_radiation_source 'fine-focus sealed tube'
_diffrn_radiation_type MoK\a
_diffrn_radiation_wavelength 0.71073
_diffrn_reflns_av_R_equivalents 0.0390
_diffrn_reflns_av_sigmaI/netI 0.0355
_diffrn_reflns_limit_h_max 23
_diffrn_reflns_limit_h_min -23
_diffrn_reflns_limit_k_max 27
_diffrn_reflns_limit_k_min -27
_diffrn_reflns_limit_l_max 24
_diffrn_reflns_limit_l_min -24
_diffrn_reflns_number 35850
_diffrn_reflns_theta_full 25.00
_diffrn_reflns_theta_max 25.38
_diffrn_reflns_theta_min 2.05
_exptl_absorpt_coefficient_mu 3.481
_exptl_absorpt_correction_T_max 0.7681
_exptl_absorpt_correction_T_min 0.3929
_exptl_absorpt_correction_type multi-scan
_exptl_absorpt_process_details SADABS
_exptl_crystal_colour colorless
_exptl_crystal_density_diffrn 1.167
_exptl_crystal_density_method 'not measured'
_exptl_crystal_description rod
_exptl_crystal_F_000 3072
_exptl_crystal_size_max 0.33
_exptl_crystal_size_mid 0.08
_exptl_crystal_size_min 0.08
_platon_squeeze_details
;
;
_refine_diff_density_max 1.061
_refine_diff_density_min -0.653
_refine_diff_density_rms 0.094
_refine_ls_extinction_method none
_refine_ls_goodness_of_fit_ref 1.061
_refine_ls_hydrogen_treatment constr
_refine_ls_matrix_type full
_refine_ls_number_parameters 377
_refine_ls_number_reflns 8017
_refine_ls_number_restraints 0
_refine_ls_restrained_S_all 1.061
_refine_ls_R_factor_all 0.0390
_refine_ls_R_factor_gt 0.0281
_refine_ls_shift/su_max 0.001
_refine_ls_shift/su_mean 0.000
_refine_ls_structure_factor_coef Fsqd
_refine_ls_weighting_details 'calc w=1/[\s^2^(Fo^2^)+(0.0417P)^2^+0.1077P] where P=(Fo^2^+2Fc^2^)/3'
_refine_ls_weighting_scheme calc
_refine_ls_wR_factor_gt 0.0715
_refine_ls_wR_factor_ref 0.0739
_reflns_number_gt 6468
_reflns_number_total 8017
_reflns_threshold_expression >2sigma(I)
_cod_data_source_file nchem.860-s2.cif
_cod_data_source_block nds114xs
_cod_depositor_comments
;
The following automatic conversions were performed:

'_symmetry_cell_setting' value 'Monoclinic' changed to 'monoclinic'
according to /home/saulius/struct/CIF-dictionaries/cif_core.dic
dictionary named 'cif_core.dic' version 2.4.1 from 2010-06-29.

Automatic conversion script
Id: cif_fix_values 1891 2012-01-12 08:04:46Z andrius 

The following automatic conversions were performed:

'_space_group.centring_type' value 'I-centered' was replaced with the
value 'I' as specified in the replacement file
'/home/antanas/src/cod-tools/trunk/data/replacement-values/replacement_values.lst'.

Automatic conversion script
Id: cif_fix_values 5642 2017-10-24 12:04:52Z antanas 
;
_cod_original_cell_volume 8753(3)
_cod_original_sg_symbol_H-M I2/a
_cod_database_code 1508141

loop_
_symmetry_equiv_pos_as_xyz
'x, y, z'
'-x+1/2, y, -z'
'x+1/2, y+1/2, z+1/2'
'-x+1, y+1/2, -z+1/2'
'-x, -y, -z'
'x-1/2, -y, z'
'-x+1/2, -y+1/2, -z+1/2'
'x, -y+1/2, z+1/2'

loop_
_atom_site_label
_atom_site_type_symbol
_atom_site_fract_x
_atom_site_fract_y
_atom_site_fract_z
_atom_site_U_iso_or_equiv
_atom_site_adp_type
_atom_site_occupancy
_atom_site_symmetry_multiplicity
_atom_site_calc_flag
_atom_site_refinement_flags
C1 C 0.0476(2) 0.23344(17) 0.16182(17) 0.0315(9) Uani 1 1 d .
C2 C 0.0606(2) 0.18804(19) 0.20861(19) 0.0400(10) Uani 1 1 d .
H2 H 0.1047 0.1677 0.2186 0.048 Uiso 1 1 calc R
C3 C 0.0096(3) 0.1721(2) 0.2412(2) 0.0541(12) Uani 1 1 d .
H3 H 0.0189 0.1407 0.2733 0.065 Uiso 1 1 calc R
C4 C -0.0536(3) 0.2009(2) 0.2275(2) 0.0560(13) Uani 1 1 d .
H4 H -0.0886 0.1890 0.2491 0.067 Uiso 1 1 calc R
C5 C -0.0669(2) 0.2474(2) 0.1821(2) 0.0578(13) Uani 1 1 d .
H5 H -0.1102 0.2687 0.1741 0.069 Uiso 1 1 calc R
C6 C -0.0170(2) 0.2631(2) 0.1482(2) 0.0465(11) Uani 1 1 d .
H6 H -0.0269 0.2941 0.1157 0.056 Uiso 1 1 calc R
C7 C 0.0841(2) 0.22840(16) 0.03291(18) 0.0307(9) Uani 1 1 d .
C8 C 0.1261(2) 0.18985(18) 0.00610(19) 0.0406(10) Uani 1 1 d .
H8 H 0.1692 0.1748 0.0341 0.049 Uiso 1 1 calc R
C9 C 0.1047(3) 0.1739(2) -0.0608(2) 0.0492(11) Uani 1 1 d .
H9 H 0.1330 0.1473 -0.0786 0.059 Uiso 1 1 calc R
C10 C 0.0436(3) 0.1958(2) -0.1018(2) 0.0547(12) Uani 1 1 d .
H10 H 0.0301 0.1855 -0.1482 0.066 Uiso 1 1 calc R
C11 C 0.0011(3) 0.2329(2) -0.0758(2) 0.0542(12) Uani 1 1 d .
H11 H -0.0423 0.2472 -0.1038 0.065 Uiso 1 1 calc R
C12 C 0.0220(2) 0.24892(19) -0.00911(19) 0.0422(10) Uani 1 1 d .
H12 H -0.0071 0.2748 0.0083 0.051 Uiso 1 1 calc R
C13 C 0.10982(18) 0.33390(15) 0.11527(16) 0.0268(8) Uani 1 1 d .
H13A H 0.0616 0.3463 0.0903 0.032 Uiso 1 1 calc R
H13B H 0.1205 0.3512 0.1610 0.032 Uiso 1 1 calc R
C14 C 0.16346(18) 0.41646(15) 0.08106(16) 0.0247(8) Uani 1 1 d .
C15 C 0.11763(18) 0.44774(16) 0.02931(16) 0.0267(8) Uani 1 1 d .
C16 C 0.12048(18) 0.50950(16) 0.03136(17) 0.0282(8) Uani 1 1 d .
H16 H 0.0898 0.5313 -0.0040 0.034 Uiso 1 1 calc R
C17 C 0.16609(19) 0.54044(16) 0.08270(18) 0.0317(9) Uani 1 1 d .
C18 C 0.21198(19) 0.50693(17) 0.13228(17) 0.0310(8) Uani 1 1 d .
H18 H 0.2444 0.5271 0.1679 0.037 Uiso 1 1 calc R
C19 C 0.21245(18) 0.44505(16) 0.13200(16) 0.0271(8) Uani 1 1 d .
C20 C 0.1692(2) 0.60822(18) 0.0876(2) 0.0413(10) Uani 1 1 d .
C21 C 0.1255(2) 0.63812(19) 0.0226(2) 0.0516(12) Uani 1 1 d .
H21A H 0.1418 0.6238 -0.0158 0.077 Uiso 1 1 calc R
H21B H 0.1317 0.6813 0.0265 0.077 Uiso 1 1 calc R
H21C H 0.0754 0.6282 0.0157 0.077 Uiso 1 1 calc R
C22 C 0.1392(3) 0.6287(2) 0.1460(2) 0.0583(13) Uani 1 1 d .
H22A H 0.0900 0.6154 0.1376 0.088 Uiso 1 1 calc R
H22B H 0.1411 0.6721 0.1491 0.088 Uiso 1 1 calc R
H22C H 0.1674 0.6114 0.1882 0.088 Uiso 1 1 calc R
C23 C 0.2460(2) 0.6300(2) 0.0998(3) 0.0559(12) Uani 1 1 d .
H23A H 0.2745 0.6147 0.1430 0.084 Uiso 1 1 calc R
H23B H 0.2469 0.6736 0.1005 0.084 Uiso 1 1 calc R
H23C H 0.2656 0.6156 0.0635 0.084 Uiso 1 1 calc R
C24 C 0.27113(18) 0.41230(17) 0.18288(17) 0.0308(8) Uani 1 1 d .
H24A H 0.2698 0.4228 0.2292 0.037 Uiso 1 1 calc R
H24B H 0.2641 0.3688 0.1771 0.037 Uiso 1 1 calc R
C25 C 0.34235(18) 0.42964(16) 0.17192(16) 0.0282(8) Uani 1 1 d .
C26 C 0.38922(19) 0.46706(17) 0.21536(17) 0.0318(9) Uani 1 1 d .
H26 H 0.3788 0.4789 0.2560 0.038 Uiso 1 1 calc R
C27 C 0.4506(2) 0.48786(17) 0.20203(17) 0.0337(9) Uani 1 1 d .
C28 C 0.46394(19) 0.47036(17) 0.14101(17) 0.0313(8) Uani 1 1 d .
H28 H 0.5052 0.4846 0.1301 0.038 Uiso 1 1 calc R
C29 C 0.41873(19) 0.43307(16) 0.09648(16) 0.0275(8) Uani 1 1 d .
C30 C 0.35837(18) 0.41177(15) 0.11268(16) 0.0253(8) Uani 1 1 d .
C31 C 0.3250(2) 0.31412(18) 0.0812(2) 0.0416(10) Uani 1 1 d .
H31A H 0.3709 0.3035 0.0739 0.062 Uiso 1 1 calc R
H31B H 0.2876 0.2908 0.0509 0.062 Uiso 1 1 calc R
H31C H 0.3254 0.3056 0.1280 0.062 Uiso 1 1 calc R
C32 C 0.5016(2) 0.5310(2) 0.24849(19) 0.0467(11) Uani 1 1 d .
C33 C 0.4905(3) 0.5932(2) 0.2161(3) 0.0725(16) Uani 1 1 d .
H33A H 0.4424 0.6069 0.2135 0.109 Uiso 1 1 calc R
H33B H 0.4973 0.5913 0.1707 0.109 Uiso 1 1 calc R
H33C H 0.5247 0.6210 0.2436 0.109 Uiso 1 1 calc R
C34 C 0.4886(4) 0.5357(3) 0.3168(2) 0.094(2) Uani 1 1 d .
H34A H 0.5213 0.5648 0.3438 0.141 Uiso 1 1 calc R
H34B H 0.4963 0.4968 0.3391 0.141 Uiso 1 1 calc R
H34C H 0.4398 0.5485 0.3122 0.141 Uiso 1 1 calc R
C35 C 0.5780(3) 0.5137(3) 0.2553(4) 0.110(3) Uani 1 1 d .
H35A H 0.5879 0.5159 0.2111 0.166 Uiso 1 1 calc R
H35B H 0.5861 0.4730 0.2727 0.166 Uiso 1 1 calc R
H35C H 0.6094 0.5410 0.2864 0.166 Uiso 1 1 calc R
C36 C 0.06736(18) 0.41659(17) -0.02946(16) 0.0287(8) Uani 1 1 d .
H36A H 0.0181 0.4273 -0.0304 0.034 Uiso 1 1 calc R
H36B H 0.0724 0.3730 -0.0230 0.034 Uiso 1 1 calc R
O1 O 0.16046(12) 0.35373(10) 0.08098(11) 0.0265(5) Uani 1 1 d .
O2 O 0.31197(12) 0.37577(11) 0.06798(11) 0.0308(6) Uani 1 1 d .
P1 P 0.11551(5) 0.25263(4) 0.12013(4) 0.0274(2) Uani 1 1 d .
Cl1 Cl 0.33177(5) 0.17545(5) 0.20906(5) 0.0450(3) Uani 1 1 d .
Au1 Au 0.222624(7) 0.216789(7) 0.169109(7) 0.03176(6) Uani 1 1 d .

loop_
_atom_site_aniso_label
_atom_site_aniso_U_11
_atom_site_aniso_U_22
_atom_site_aniso_U_33
_atom_site_aniso_U_23
_atom_site_aniso_U_13
_atom_site_aniso_U_12
C1 0.031(2) 0.034(2) 0.0324(19) 0.0015(16) 0.0147(17) -0.0029(17)
C2 0.038(2) 0.042(2) 0.043(2) 0.0146(19) 0.0178(19) 0.004(2)
C3 0.059(3) 0.056(3) 0.055(3) 0.025(2) 0.030(2) 0.000(2)
C4 0.052(3) 0.065(3) 0.063(3) 0.017(2) 0.036(2) -0.002(2)
C5 0.041(3) 0.070(3) 0.075(3) 0.020(3) 0.036(2) 0.015(2)
C6 0.041(3) 0.050(3) 0.056(3) 0.018(2) 0.025(2) 0.009(2)
C7 0.036(2) 0.027(2) 0.0325(18) 0.0034(15) 0.0149(17) 0.0007(17)
C8 0.050(3) 0.035(2) 0.042(2) 0.0022(19) 0.020(2) 0.005(2)
C9 0.067(3) 0.043(3) 0.044(2) -0.007(2) 0.026(2) 0.004(2)
C10 0.074(4) 0.051(3) 0.039(2) -0.013(2) 0.015(2) -0.006(3)
C11 0.056(3) 0.058(3) 0.042(2) -0.005(2) -0.001(2) 0.001(2)
C12 0.041(3) 0.043(3) 0.043(2) -0.006(2) 0.011(2) 0.003(2)
C13 0.0273(19) 0.029(2) 0.0284(17) 0.0019(15) 0.0150(15) -0.0002(16)
C14 0.0284(19) 0.0234(19) 0.0301(17) 0.0014(15) 0.0215(16) 0.0017(16)
C15 0.0231(19) 0.032(2) 0.0316(17) 0.0010(16) 0.0196(15) 0.0032(16)
C16 0.026(2) 0.031(2) 0.0338(18) 0.0043(16) 0.0181(16) 0.0077(16)
C17 0.032(2) 0.029(2) 0.043(2) -0.0006(17) 0.0260(18) 0.0011(17)
C18 0.028(2) 0.037(2) 0.0339(19) -0.0082(17) 0.0178(16) -0.0016(17)
C19 0.0264(19) 0.034(2) 0.0266(17) -0.0006(15) 0.0168(15) 0.0018(16)
C20 0.035(2) 0.031(2) 0.067(3) -0.002(2) 0.029(2) 0.0009(18)
C21 0.040(3) 0.033(2) 0.087(3) 0.012(2) 0.025(2) 0.005(2)
C22 0.069(3) 0.037(3) 0.084(3) -0.020(2) 0.045(3) -0.004(2)
C23 0.043(3) 0.039(3) 0.090(3) -0.001(2) 0.025(3) -0.009(2)
C24 0.028(2) 0.039(2) 0.0284(17) -0.0003(16) 0.0135(16) -0.0011(17)
C25 0.027(2) 0.032(2) 0.0273(17) 0.0051(15) 0.0091(15) 0.0033(16)
C26 0.036(2) 0.036(2) 0.0250(17) -0.0025(16) 0.0107(16) 0.0015(18)
C27 0.036(2) 0.032(2) 0.0310(18) -0.0012(16) 0.0057(17) -0.0048(18)
C28 0.027(2) 0.033(2) 0.0354(19) 0.0026(17) 0.0096(16) -0.0054(17)
C29 0.0266(19) 0.029(2) 0.0284(17) -0.0010(15) 0.0100(15) 0.0010(16)
C30 0.0250(19) 0.0243(19) 0.0266(16) -0.0012(14) 0.0066(15) 0.0010(15)
C31 0.044(3) 0.030(2) 0.055(2) -0.007(2) 0.021(2) -0.006(2)
C32 0.045(3) 0.051(3) 0.042(2) -0.013(2) 0.008(2) -0.017(2)
C33 0.084(4) 0.058(3) 0.071(3) -0.017(3) 0.012(3) -0.030(3)
C34 0.129(5) 0.105(5) 0.043(3) -0.024(3) 0.014(3) -0.071(4)
C35 0.049(4) 0.115(6) 0.144(6) -0.073(5) -0.017(4) -0.010(4)
C36 0.0227(19) 0.036(2) 0.0304(17) 0.0005(16) 0.0114(15) 0.0002(16)
O1 0.0273(13) 0.0266(14) 0.0305(12) 0.0021(10) 0.0163(10) 0.0006(11)
O2 0.0274(14) 0.0339(15) 0.0331(13) -0.0059(11) 0.0113(11) -0.0078(11)
P1 0.0271(5) 0.0289(6) 0.0291(4) 0.0054(4) 0.0128(4) 0.0030(4)
Cl1 0.0366(6) 0.0655(7) 0.0343(5) 0.0099(5) 0.0119(4) 0.0185(5)
Au1 0.02893(9) 0.03649(10) 0.03267(8) 0.00862(7) 0.01306(6) 0.00600(7)

loop_
_atom_type_symbol
_atom_type_description
_atom_type_scat_dispersion_real
_atom_type_scat_dispersion_imag
_atom_type_scat_source
C C 0.0033 0.0016 'International Tables Vol C Tables 4.2.6.8 and 6.1.1.4'
H H 0.0000 0.0000 'International Tables Vol C Tables 4.2.6.8 and 6.1.1.4'
O O 0.0106 0.0060 'International Tables Vol C Tables 4.2.6.8 and 6.1.1.4'
P P 0.1023 0.0942 'International Tables Vol C Tables 4.2.6.8 and 6.1.1.4'
Cl Cl 0.1484 0.1585 'International Tables Vol C Tables 4.2.6.8 and 6.1.1.4'
Au Au -2.0133 8.8022 'International Tables Vol C Tables 4.2.6.8 and 6.1.1.4'

loop_
_geom_angle_atom_site_label_1
_geom_angle_atom_site_label_2
_geom_angle_atom_site_label_3
_geom_angle
_geom_angle_site_symmetry_1
_geom_angle_site_symmetry_3
C2 C1 C6 119.1(3) . .
C2 C1 P1 118.9(3) . .
C6 C1 P1 122.0(3) . .
C1 C2 C3 120.3(4) . .
C1 C2 H2 119.9 . .
C3 C2 H2 119.9 . .
C4 C3 C2 120.5(4) . .
C4 C3 H3 119.7 . .
C2 C3 H3 119.7 . .
C3 C4 C5 120.0(4) . .
C3 C4 H4 120.0 . .
C5 C4 H4 120.0 . .
C4 C5 C6 120.1(4) . .
C4 C5 H5 120.0 . .
C6 C5 H5 120.0 . .
C5 C6 C1 119.9(4) . .
C5 C6 H6 120.0 . .
C1 C6 H6 120.0 . .
C12 C7 C8 118.2(3) . .
C12 C7 P1 122.3(3) . .
C8 C7 P1 119.4(3) . .
C9 C8 C7 119.9(4) . .
C9 C8 H8 120.0 . .
C7 C8 H8 120.0 . .
C10 C9 C8 120.7(4) . .
C10 C9 H9 119.6 . .
C8 C9 H9 119.6 . .
C9 C10 C11 119.9(4) . .
C9 C10 H10 120.0 . .
C11 C10 H10 120.0 . .
C12 C11 C10 119.7(4) . .
C12 C11 H11 120.2 . .
C10 C11 H11 120.2 . .
C7 C12 C11 121.5(4) . .
C7 C12 H12 119.2 . .
C11 C12 H12 119.2 . .
O1 C13 P1 107.3(2) . .
O1 C13 H13A 110.3 . .
P1 C13 H13A 110.3 . .
O1 C13 H13B 110.3 . .
P1 C13 H13B 110.3 . .
H13A C13 H13B 108.5 . .
C19 C14 C15 121.7(3) . .
C19 C14 O1 119.1(3) . .
C15 C14 O1 119.1(3) . .
C14 C15 C16 118.0(3) . .
C14 C15 C36 122.1(3) . .
C16 C15 C36 119.9(3) . .
C17 C16 C15 122.7(3) . .
C17 C16 H16 118.7 . .
C15 C16 H16 118.7 . .
C16 C17 C18 116.9(3) . .
C16 C17 C20 124.1(4) . .
C18 C17 C20 119.0(3) . .
C17 C18 C19 122.9(3) . .
C17 C18 H18 118.6 . .
C19 C18 H18 118.6 . .
C14 C19 C18 117.7(3) . .
C14 C19 C24 123.0(3) . .
C18 C19 C24 119.0(3) . .
C17 C20 C23 110.4(3) . .
C17 C20 C22 109.4(3) . .
C23 C20 C22 109.6(4) . .
C17 C20 C21 112.0(3) . .
C23 C20 C21 107.3(3) . .
C22 C20 C21 108.0(3) . .
C20 C21 H21A 109.5 . .
C20 C21 H21B 109.5 . .
H21A C21 H21B 109.5 . .
C20 C21 H21C 109.5 . .
H21A C21 H21C 109.5 . .
H21B C21 H21C 109.5 . .
C20 C22 H22A 109.5 . .
C20 C22 H22B 109.5 . .
H22A C22 H22B 109.5 . .
C20 C22 H22C 109.5 . .
H22A C22 H22C 109.5 . .
H22B C22 H22C 109.5 . .
C20 C23 H23A 109.5 . .
C20 C23 H23B 109.5 . .
H23A C23 H23B 109.5 . .
C20 C23 H23C 109.5 . .
H23A C23 H23C 109.5 . .
H23B C23 H23C 109.5 . .
C25 C24 C19 109.2(3) . .
C25 C24 H24A 109.8 . .
C19 C24 H24A 109.8 . .
C25 C24 H24B 109.8 . .
C19 C24 H24B 109.8 . .
H24A C24 H24B 108.3 . .
C26 C25 C30 118.4(3) . .
C26 C25 C24 122.5(3) . .
C30 C25 C24 118.8(3) . .
C27 C26 C25 122.7(3) . .
C27 C26 H26 118.6 . .
C25 C26 H26 118.6 . .
C26 C27 C28 117.3(3) . .
C26 C27 C32 123.2(3) . .
C28 C27 C32 119.4(3) . .
C29 C28 C27 121.8(3) . .
C29 C28 H28 119.1 . .
C27 C28 H28 119.1 . .
C28 C29 C30 119.1(3) . .
C28 C29 C36 121.0(3) . 2
C30 C29 C36 119.9(3) . 2
O2 C30 C29 119.7(3) . .
O2 C30 C25 119.6(3) . .
C29 C30 C25 120.6(3) . .
O2 C31 H31A 109.5 . .
O2 C31 H31B 109.5 . .
H31A C31 H31B 109.5 . .
O2 C31 H31C 109.5 . .
H31A C31 H31C 109.5 . .
H31B C31 H31C 109.5 . .
C34 C32 C35 109.8(5) . .
C34 C32 C27 112.8(4) . .
C35 C32 C27 111.1(4) . .
C34 C32 C33 107.6(4) . .
C35 C32 C33 107.2(5) . .
C27 C32 C33 108.1(3) . .
C32 C33 H33A 109.5 . .
C32 C33 H33B 109.5 . .
H33A C33 H33B 109.5 . .
C32 C33 H33C 109.5 . .
H33A C33 H33C 109.5 . .
H33B C33 H33C 109.5 . .
C32 C34 H34A 109.5 . .
C32 C34 H34B 109.5 . .
H34A C34 H34B 109.5 . .
C32 C34 H34C 109.5 . .
H34A C34 H34C 109.5 . .
H34B C34 H34C 109.5 . .
C32 C35 H35A 109.5 . .
C32 C35 H35B 109.5 . .
H35A C35 H35B 109.5 . .
C32 C35 H35C 109.5 . .
H35A C35 H35C 109.5 . .
H35B C35 H35C 109.5 . .
C15 C36 C29 112.2(3) . 2
C15 C36 H36A 109.2 . .
C29 C36 H36A 109.2 2 .
C15 C36 H36B 109.2 . .
C29 C36 H36B 109.2 2 .
H36A C36 H36B 107.9 . .
C14 O1 C13 110.2(2) . .
C30 O2 C31 113.1(3) . .
C1 P1 C7 107.18(17) . .
C1 P1 C13 102.80(16) . .
C7 P1 C13 104.17(16) . .
C1 P1 Au1 114.85(13) . .
C7 P1 Au1 111.84(13) . .
C13 P1 Au1 114.99(12) . .
P1 Au1 Cl1 174.15(3) . .

loop_
_geom_bond_atom_site_label_1
_geom_bond_atom_site_label_2
_geom_bond_distance
_geom_bond_site_symmetry_2
C1 C2 1.381(5) .
C1 C6 1.393(5) .
C1 P1 1.814(3) .
C2 C3 1.390(5) .
C2 H2 0.9500 .
C3 C4 1.359(6) .
C3 H3 0.9500 .
C4 C5 1.383(6) .
C4 H4 0.9500 .
C5 C6 1.388(5) .
C5 H5 0.9500 .
C6 H6 0.9500 .
C7 C12 1.374(5) .
C7 C8 1.405(5) .
C7 P1 1.822(4) .
C8 C9 1.379(5) .
C8 H8 0.9500 .
C9 C10 1.363(6) .
C9 H9 0.9500 .
C10 C11 1.383(7) .
C10 H10 0.9500 .
C11 C12 1.373(6) .
C11 H11 0.9500 .
C12 H12 0.9500 .
C13 O1 1.432(4) .
C13 P1 1.833(4) .
C13 H13A 0.9900 .
C13 H13B 0.9900 .
C14 C19 1.380(5) .
C14 C15 1.390(5) .
C14 O1 1.412(4) .
C15 C16 1.391(5) .
C15 C36 1.516(5) .
C16 C17 1.379(5) .
C16 H16 0.9500 .
C17 C18 1.391(5) .
C17 C20 1.528(5) .
C18 C19 1.392(5) .
C18 H18 0.9500 .
C19 C24 1.526(5) .
C20 C23 1.539(5) .
C20 C22 1.540(5) .
C20 C21 1.541(6) .
C21 H21A 0.9800 .
C21 H21B 0.9800 .
C21 H21C 0.9800 .
C22 H22A 0.9800 .
C22 H22B 0.9800 .
C22 H22C 0.9800 .
C23 H23A 0.9800 .
C23 H23B 0.9800 .
C23 H23C 0.9800 .
C24 C25 1.522(5) .
C24 H24A 0.9900 .
C24 H24B 0.9900 .
C25 C26 1.385(5) .
C25 C30 1.396(4) .
C26 C27 1.383(5) .
C26 H26 0.9500 .
C27 C28 1.405(5) .
C27 C32 1.533(5) .
C28 C29 1.379(5) .
C28 H28 0.9500 .
C29 C30 1.395(5) .
C29 C36 1.521(4) 2
C30 O2 1.374(4) .
C31 O2 1.423(4) .
C31 H31A 0.9800 .
C31 H31B 0.9800 .
C31 H31C 0.9800 .
C32 C34 1.497(6) .
C32 C35 1.518(7) .
C32 C33 1.541(6) .
C33 H33A 0.9800 .
C33 H33B 0.9800 .
C33 H33C 0.9800 .
C34 H34A 0.9800 .
C34 H34B 0.9800 .
C34 H34C 0.9800 .
C35 H35A 0.9800 .
C35 H35B 0.9800 .
C35 H35C 0.9800 .
C36 C29 1.521(4) 2
C36 H36A 0.9900 .
C36 H36B 0.9900 .
P1 Au1 2.2263(11) .
Cl1 Au1 2.2776(11) .

loop_
_platon_squeeze_void_nr
_platon_squeeze_void_average_x
_platon_squeeze_void_average_y
_platon_squeeze_void_average_z
_platon_squeeze_void_volume
_platon_squeeze_void_count_electrons
_platon_squeeze_void_content
1 -0.005 0.004 -0.006 2801 347 'unknown disordered solvent'
